data_7223875
loop_
_publ_author_name
'Chaube, Udit J.'
'Vyas, Vivek Kumar'
'BHATT, HARDIK GIRISHKUMAR'

_publ_section_title
;
 Design and Synthesis of Potent N-Phenylpyrimidine Derivatives for the
 Treatment of Skin Cancer
;
_journal_name_full 'RSC Adv.'
_journal_paper_doi 10.1039/C5RA27017K
_journal_year 2016
_chemical_formula_moiety 'C19 H19 N5 O4 S'
_chemical_formula_sum 'C19 H19 N5 O4 S'
_chemical_formula_weight 413.45
_chemical_name_systematic HB-UC-2
_space_group_IT_number 2
_symmetry_cell_setting triclinic
_symmetry_Int_Tables_number 2
_symmetry_space_group_name_Hall '-P 1'
_symmetry_space_group_name_H-M 'P -1'
_atom_sites_solution_hydrogens geom
_atom_sites_solution_primary direct
_atom_sites_solution_secondary difmap
_audit_update_record
;
2015-11-23 deposited with the CCDC.
2015-12-30 downloaded from the CCDC.
;
_cell_angle_alpha 84.942(6)
_cell_angle_beta 89.208(6)
_cell_angle_gamma 84.987(6)
_cell_formula_units_Z 2
_cell_length_a 5.3517(10)
_cell_length_b 12.832(3)
_cell_length_c 13.987(3)
_cell_measurement_reflns_used 7782
_cell_measurement_temperature 293
_cell_measurement_theta_max 27.98
_cell_measurement_theta_min 3.20
_cell_volume 953.1(4)
_computing_cell_refinement PROCESS-AUTO
_computing_data_collection PROCESS-AUTO
_computing_data_reduction PROCESS-AUTO
_computing_molecular_graphics 'CrystalStructure 4.0'
_computing_publication_material 'CrystalStructure 4.0 (Rigaku, 2010)'
_computing_structure_refinement 'SHELXL97 (Sheldrick, 2008)'
_computing_structure_solution 'SIR92 (Altomare, et al., 1994)'
_diffrn_ambient_temperature 293
_diffrn_detector_area_resol_mean 6.849
_diffrn_measured_fraction_theta_full 0.992
_diffrn_measured_fraction_theta_max 0.992
_diffrn_measurement_device_type 'Rigaku SCX mini'
_diffrn_measurement_method \w
_diffrn_radiation_type 'Mo K\a'
_diffrn_radiation_wavelength 0.71075
_diffrn_reflns_av_R_equivalents 0.0656
_diffrn_reflns_limit_h_max 6
_diffrn_reflns_limit_h_min -6
_diffrn_reflns_limit_k_max 16
_diffrn_reflns_limit_k_min -16
_diffrn_reflns_limit_l_max 18
_diffrn_reflns_limit_l_min -18
_diffrn_reflns_number 9611
_diffrn_reflns_theta_full 27.48
_diffrn_reflns_theta_max 27.48
_diffrn_standards_number 0
_exptl_absorpt_coefficient_mu 0.208
_exptl_absorpt_correction_T_max 0.940
_exptl_absorpt_correction_T_min 0.539
_exptl_absorpt_correction_type multi-scan
_exptl_absorpt_process_details 'REQAB (Rigaku, 1998)'
_exptl_crystal_colour Colorless
_exptl_crystal_density_diffrn 1.441
_exptl_crystal_density_method 'not measured'
_exptl_crystal_description Chip
_exptl_crystal_F_000 432.00
_exptl_crystal_size_max 0.350
_exptl_crystal_size_mid 0.300
_exptl_crystal_size_min 0.300
_refine_diff_density_max 1.120
_refine_diff_density_min -0.610
_refine_ls_extinction_method none
_refine_ls_goodness_of_fit_ref 1.023
_refine_ls_hydrogen_treatment mixed
_refine_ls_number_parameters 270
_refine_ls_number_reflns 4330
_refine_ls_number_restraints 0
_refine_ls_R_factor_gt 0.1382
_refine_ls_shift/su_max 0.002
_refine_ls_structure_factor_coef Fsqd
_refine_ls_weighting_details 'w = 1/[\s^2^(Fo^2^)+(0.1271P)^2^+11.5494P] where P=(Fo^2^+2Fc^2^)/3'
_refine_ls_weighting_scheme calc
_refine_ls_wR_factor_ref 0.4083
_reflns_number_gt 2872
_reflns_number_total 4330
_reflns_threshold_expression F^2^>2.0\s(F^2^)
_cod_data_source_file c5ra27017k2.cif
_cod_data_source_block HB-UC-2_in_P-1
_cod_original_cell_volume 953.1(3)
_cod_database_code 7223875

loop_
_symmetry_equiv_pos_site_id
_symmetry_equiv_pos_as_xyz
1 +X,+Y,+Z
2 -X,-Y,-Z

loop_
_atom_site_label
_atom_site_type_symbol
_atom_site_fract_x
_atom_site_fract_y
_atom_site_fract_z
_atom_site_U_iso_or_equiv
_atom_site_adp_type
_atom_site_occupancy
_atom_site_symmetry_multiplicity
_atom_site_calc_flag
_atom_site_refinement_flags
S1 S 0.4978(4) -0.09849(16) 0.86057(14) 0.0381(6) Uani 1.0 2 d .
O1 O 0.1549(12) 0.3636(5) 0.2535(5) 0.0500(15) Uani 1.0 2 d .
O2 O 0.1101(13) 0.2235(6) 0.3558(5) 0.0569(17) Uani 1.0 2 d .
O3 O 0.7201(10) -0.0788(5) 0.9106(5) 0.0475(15) Uani 1.0 2 d .
O4 O 0.4738(12) -0.2031(5) 0.8376(5) 0.0476(15) Uani 1.0 2 d .
N1 N 0.7273(13) 0.4598(6) 0.4169(5) 0.0455(17) Uani 1.0 2 d .
N2 N 0.6871(14) 0.3100(6) 0.5283(5) 0.0459(17) Uani 1.0 2 d .
N3 N 0.3905(16) 0.1936(7) 0.5096(6) 0.052(2) Uani 1.0 2 d .
N4 N 0.4698(15) 0.4996(7) 0.2873(6) 0.0515(19) Uani 1.0 2 d .
N5 N 0.2667(13) -0.0674(7) 0.9297(6) 0.0509(19) Uani 1.0 2 d .
C1 C 0.5826(18) 0.5855(7) 0.2390(7) 0.048(2) Uani 1.0 2 d .
C2 C 0.781(2) 0.6324(8) 0.2733(8) 0.067(3) Uani 1.0 2 d .
C3 C 0.875(3) 0.7141(9) 0.2171(9) 0.077(4) Uani 1.0 2 d .
C4 C 0.786(3) 0.7492(9) 0.1281(8) 0.068(3) Uani 1.0 2 d .
C5 C 0.584(3) 0.7033(10) 0.0960(9) 0.078(4) Uani 1.0 2 d .
C6 C 0.485(2) 0.6222(9) 0.1507(8) 0.067(3) Uani 1.0 2 d .
C7 C 0.5342(16) 0.4340(7) 0.3650(6) 0.0415(18) Uani 1.0 2 d .
C8 C 0.4125(15) 0.3413(7) 0.3899(6) 0.0386(17) Uani 1.0 2 d .
C9 C 0.4976(16) 0.2820(7) 0.4759(6) 0.0430(19) Uani 1.0 2 d .
C10 C 0.7874(17) 0.3968(8) 0.4939(7) 0.053(3) Uani 1.0 2 d .
C11 C 0.2134(16) 0.3035(7) 0.3339(6) 0.0442(19) Uani 1.0 2 d .
C12 C -0.0276(19) 0.3265(8) 0.1917(7) 0.057(3) Uani 1.0 2 d .
C13 C -0.032(3) 0.3962(10) 0.1005(9) 0.077(4) Uani 1.0 2 d .
C14 C 0.4348(16) 0.1263(7) 0.5925(6) 0.0435(19) Uani 1.0 2 d .
C15 C 0.293(2) 0.0404(8) 0.6040(7) 0.061(3) Uani 1.0 2 d .
C16 C 0.3083(19) -0.0279(8) 0.6846(7) 0.057(3) Uani 1.0 2 d .
C17 C 0.4806(14) -0.0134(7) 0.7550(6) 0.0383(17) Uani 1.0 2 d .
C18 C 0.628(2) 0.0683(9) 0.7432(8) 0.067(3) Uani 1.0 2 d .
C19 C 0.606(2) 0.1389(9) 0.6631(8) 0.067(4) Uani 1.0 2 d .
H5A H 0.1588 -0.1118 0.9456 0.0610 Uiso 1.0 2 calc R
H5B H 0.2507 -0.0062 0.9510 0.0610 Uiso 1.0 2 calc R
H2 H 0.8500 0.6096 0.3329 0.0806 Uiso 1.0 2 calc R
H3 H 1.0055 0.7470 0.2412 0.0929 Uiso 1.0 2 calc R
H4 H 0.8589 0.8021 0.0907 0.0810 Uiso 1.0 2 calc R
H5 H 0.5134 0.7272 0.0369 0.0939 Uiso 1.0 2 calc R
H6 H 0.3487 0.5917 0.1276 0.0804 Uiso 1.0 2 calc R
H10 H 0.9191 0.4159 0.5294 0.0637 Uiso 1.0 2 calc R
H12A H -0.1920 0.3300 0.2219 0.0680 Uiso 1.0 2 calc R
H12B H 0.0202 0.2543 0.1791 0.0680 Uiso 1.0 2 calc R
H13A H 0.1313 0.3917 0.0712 0.0925 Uiso 1.0 2 calc R
H13B H -0.0786 0.4674 0.1140 0.0925 Uiso 1.0 2 calc R
H13C H -0.1520 0.3744 0.0576 0.0925 Uiso 1.0 2 calc R
H15 H 0.1840 0.0291 0.5554 0.0734 Uiso 1.0 2 calc R
H16 H 0.2060 -0.0831 0.6924 0.0679 Uiso 1.0 2 calc R
H18 H 0.7441 0.0765 0.7901 0.0804 Uiso 1.0 2 calc R
H19 H 0.7064 0.1948 0.6564 0.0809 Uiso 1.0 2 calc R
H3B H 0.29(3) 0.185(10) 0.477(9) 0.08(4) Uiso 1.0 2 d .
H4A H 0.374(18) 0.475(8) 0.247(7) 0.05(3) Uiso 1.0 2 d .

loop_
_atom_site_aniso_label
_atom_site_aniso_U_11
_atom_site_aniso_U_22
_atom_site_aniso_U_33
_atom_site_aniso_U_12
_atom_site_aniso_U_13
_atom_site_aniso_U_23
S1 0.0300(10) 0.0422(11) 0.0424(11) -0.0096(8) -0.0052(8) 0.0022(8)
O1 0.055(4) 0.048(4) 0.048(4) -0.007(3) -0.019(3) -0.005(3)
O2 0.063(4) 0.058(4) 0.051(4) -0.025(4) -0.017(3) 0.007(3)
O3 0.029(3) 0.063(4) 0.049(4) -0.006(3) -0.011(3) 0.009(3)
O4 0.052(4) 0.035(3) 0.057(4) -0.013(3) -0.006(3) -0.002(3)
N1 0.044(4) 0.048(4) 0.046(4) -0.014(4) -0.011(3) -0.000(3)
N2 0.048(4) 0.052(5) 0.037(4) -0.013(4) -0.011(3) 0.009(3)
N3 0.058(5) 0.055(5) 0.042(4) -0.022(4) -0.018(4) 0.010(4)
N4 0.054(5) 0.053(5) 0.047(5) -0.018(4) -0.016(4) 0.011(4)
N5 0.037(4) 0.063(5) 0.053(5) -0.012(4) 0.006(4) 0.001(4)
C1 0.058(6) 0.038(5) 0.048(5) -0.001(4) -0.008(4) 0.004(4)
C2 0.077(7) 0.055(6) 0.068(7) -0.023(6) -0.025(6) 0.023(5)
C3 0.092(9) 0.068(8) 0.072(8) -0.034(7) -0.020(7) 0.026(6)
C4 0.074(7) 0.059(7) 0.066(7) -0.010(6) -0.000(6) 0.024(5)
C5 0.093(9) 0.074(8) 0.063(7) -0.006(7) -0.022(7) 0.025(6)
C6 0.067(7) 0.070(7) 0.061(7) -0.011(6) -0.016(5) 0.018(6)
C7 0.045(5) 0.045(5) 0.034(4) -0.006(4) -0.008(4) -0.002(4)
C8 0.044(5) 0.039(4) 0.033(4) -0.008(4) -0.007(4) 0.003(3)
C9 0.047(5) 0.047(5) 0.035(4) -0.013(4) -0.000(4) 0.003(4)
C10 0.049(5) 0.069(7) 0.043(5) -0.022(5) -0.018(4) 0.004(5)
C11 0.049(5) 0.040(5) 0.046(5) -0.014(4) -0.009(4) -0.005(4)
C12 0.054(6) 0.063(6) 0.056(6) -0.006(5) -0.020(5) -0.018(5)
C13 0.088(9) 0.077(8) 0.068(7) -0.011(7) -0.031(7) -0.007(6)
C14 0.049(5) 0.043(5) 0.038(4) -0.016(4) -0.010(4) 0.008(4)
C15 0.078(7) 0.070(7) 0.039(5) -0.042(6) -0.019(5) 0.013(5)
C16 0.064(6) 0.062(6) 0.047(5) -0.036(5) -0.013(5) 0.005(5)
C17 0.031(4) 0.050(5) 0.034(4) -0.010(4) -0.003(3) 0.007(4)
C18 0.066(7) 0.072(7) 0.065(7) -0.035(6) -0.038(6) 0.017(5)
C19 0.070(7) 0.068(7) 0.065(7) -0.037(6) -0.033(6) 0.024(5)

loop_
_atom_type_symbol
_atom_type_description
_atom_type_scat_dispersion_real
_atom_type_scat_dispersion_imag
_atom_type_scat_source
O O 0.0106 0.0060
;
International Tables for Crystallography
(1992, Vol. C, Tables 4.2.6.8 and 6.1.1.4)
;
N N 0.0061 0.0033
;
International Tables for Crystallography
(1992, Vol. C, Tables 4.2.6.8 and 6.1.1.4)
;
C C 0.0033 0.0016
;
International Tables for Crystallography
(1992, Vol. C, Tables 4.2.6.8 and 6.1.1.4)
;
H H 0.0000 0.0000
;
International Tables for Crystallography
(1992, Vol. C, Table 6.1.1.4)
;
S S 0.1246 0.1234
;
International Tables for Crystallography
(1992, Vol. C, Tables 4.2.6.8 and 6.1.1.4)
;

loop_
_geom_angle_atom_site_label_1
_geom_angle_atom_site_label_2
_geom_angle_atom_site_label_3
_geom_angle
_geom_angle_publ_flag
O3 S1 O4 117.7(4) yes
O3 S1 N5 105.8(4) yes
O3 S1 C17 107.2(4) yes
O4 S1 N5 107.0(4) yes
O4 S1 C17 109.5(4) yes
N5 S1 C17 109.4(4) yes
C11 O1 C12 116.6(7) yes
C7 N1 C10 116.1(8) yes
C9 N2 C10 115.2(7) yes
C9 N3 C14 131.3(9) yes
C1 N4 C7 133.2(9) yes
N4 C1 C2 125.0(9) yes
N4 C1 C6 116.1(9) yes
C2 C1 C6 118.9(9) yes
C1 C2 C3 118.5(10) yes
C2 C3 C4 123.5(12) yes
C3 C4 C5 117.2(11) yes
C4 C5 C6 120.6(11) yes
C1 C6 C5 121.2(11) yes
N1 C7 N4 116.0(8) yes
N1 C7 C8 121.6(7) yes
N4 C7 C8 122.3(8) yes
C7 C8 C9 115.4(8) yes
C7 C8 C11 125.3(7) yes
C9 C8 C11 119.4(8) yes
N2 C9 N3 116.5(8) yes
N2 C9 C8 122.2(8) yes
N3 C9 C8 121.3(8) yes
N1 C10 N2 129.3(9) yes
O1 C11 O2 121.2(8) yes
O1 C11 C8 114.0(8) yes
O2 C11 C8 124.9(8) yes
O1 C12 C13 106.9(9) yes
N3 C14 C15 116.3(8) yes
N3 C14 C19 125.3(9) yes
C15 C14 C19 118.4(8) yes
C14 C15 C16 121.9(10) yes
C15 C16 C17 118.7(10) yes
S1 C17 C16 119.3(7) yes
S1 C17 C18 120.5(7) yes
C16 C17 C18 120.1(8) yes
C17 C18 C19 121.1(10) yes
C14 C19 C18 119.7(10) yes
C9 N3 H3B 109(10) no
C14 N3 H3B 120(10) no
C1 N4 H4A 108(6) no
C7 N4 H4A 115(6) no
S1 N5 H5A 120.004 no
S1 N5 H5B 119.996 no
H5A N5 H5B 120.000 no
C1 C2 H2 120.766 no
C3 C2 H2 120.754 no
C2 C3 H3 118.266 no
C4 C3 H3 118.260 no
C3 C4 H4 121.376 no
C5 C4 H4 121.375 no
C4 C5 H5 119.703 no
C6 C5 H5 119.701 no
C1 C6 H6 119.381 no
C5 C6 H6 119.386 no
N1 C10 H10 115.329 no
N2 C10 H10 115.339 no
O1 C12 H12A 110.344 no
O1 C12 H12B 110.341 no
C13 C12 H12A 110.343 no
C13 C12 H12B 110.350 no
H12A C12 H12B 108.580 no
C12 C13 H13A 109.474 no
C12 C13 H13B 109.472 no
C12 C13 H13C 109.476 no
H13A C13 H13B 109.467 no
H13A C13 H13C 109.468 no
H13B C13 H13C 109.469 no
C14 C15 H15 119.062 no
C16 C15 H15 119.064 no
C15 C16 H16 120.665 no
C17 C16 H16 120.660 no
C17 C18 H18 119.448 no
C19 C18 H18 119.455 no
C14 C19 H19 120.140 no
C18 C19 H19 120.140 no

loop_
_geom_bond_atom_site_label_1
_geom_bond_atom_site_label_2
_geom_bond_distance
_geom_bond_publ_flag
S1 O3 1.441(6) yes
S1 O4 1.425(7) yes
S1 N5 1.604(8) yes
S1 C17 1.756(8) yes
O1 C11 1.332(10) yes
O1 C12 1.451(13) yes
O2 C11 1.222(11) yes
N1 C7 1.352(12) yes
N1 C10 1.314(11) yes
N2 C9 1.351(12) yes
N2 C10 1.328(13) yes
N3 C9 1.360(13) yes
N3 C14 1.393(11) yes
N4 C1 1.417(12) yes
N4 C7 1.344(11) yes
C1 C2 1.377(15) yes
C1 C6 1.376(14) yes
C2 C3 1.380(16) yes
C3 C4 1.363(16) yes
C4 C5 1.375(18) yes
C5 C6 1.376(17) yes
C7 C8 1.419(12) yes
C8 C9 1.424(11) yes
C8 C11 1.471(13) yes
C12 C13 1.491(15) yes
C14 C15 1.390(14) yes
C14 C19 1.387(14) yes
C15 C16 1.365(13) yes
C16 C17 1.394(13) yes
C17 C18 1.362(14) yes
C18 C19 1.377(15) yes
N3 H3B 0.72(13) no
N4 H4A 0.86(10) no
N5 H5A 0.860 no
N5 H5B 0.860 no
C2 H2 0.930 no
C3 H3 0.930 no
C4 H4 0.930 no
C5 H5 0.930 no
C6 H6 0.930 no
C10 H10 0.930 no
C12 H12A 0.970 no
C12 H12B 0.970 no
C13 H13A 0.960 no
C13 H13B 0.960 no
C13 H13C 0.960 no
C15 H15 0.930 no
C16 H16 0.930 no
C18 H18 0.930 no
C19 H19 0.930 no

loop_
_geom_contact_atom_site_label_1
_geom_contact_atom_site_label_2
_geom_contact_distance
_geom_contact_publ_flag
_geom_contact_site_symmetry_2
O1 N4 2.606(11) no .
O1 C7 2.833(11) no .
O2 N3 2.622(11) no .
O2 C9 2.877(11) no .
O2 C12 2.627(12) no .
O3 C18 2.895(12) no .
O4 C16 3.046(11) no .
N1 C1 2.919(11) no .
N1 C2 2.887(13) no .
N1 C9 2.743(12) no .
N2 C7 2.757(10) no .
N2 C14 2.888(12) no .
N2 C19 2.825(13) no .
N3 C10 3.495(14) no .
N3 C11 2.854(12) no .
N4 C10 3.471(12) no .
N4 C11 2.988(12) no .
N5 C16 3.429(12) no .
C1 C4 2.790(14) no .
C2 C5 2.755(16) no .
C2 C7 3.136(14) no .
C3 C6 2.700(18) no .
C8 C10 2.676(13) no .
C9 C19 3.094(13) no .
C14 C17 2.768(11) no .
C15 C18 2.732(15) no .
C16 C19 2.772(16) no .
O1 O4 3.081(9) no 2_656
O1 N1 3.441(10) no 1_455
O2 O4 3.493(9) no 2_656
O2 N2 3.473(10) no 1_455
O2 C10 3.414(12) no 1_455
O2 C16 3.591(13) no 2_556
O3 N5 2.959(9) no 1_655
O3 N5 3.046(11) no 2_657
O4 O1 3.081(9) no 2_656
O4 O2 3.493(9) no 2_656
O4 C11 3.205(11) no 2_656
O4 C12 3.030(13) no 2_556
O4 C12 3.274(12) no 2_656
N1 O1 3.441(10) no 1_655
N1 N1 3.495(10) no 2_666
N1 C10 3.457(12) no 2_666
N1 C11 3.399(11) no 1_655
N2 O2 3.473(10) no 1_655
N5 O3 2.959(9) no 1_455
N5 O3 3.046(11) no 2_657
C3 C6 3.513(17) no 1_655
C3 C19 3.546(16) no 2_666
C6 C3 3.513(17) no 1_455
C7 C10 3.403(13) no 2_666
C10 O2 3.414(12) no 1_655
C10 N1 3.457(12) no 2_666
C10 C7 3.403(13) no 2_666
C10 C11 3.390(13) no 1_655
C11 O4 3.205(11) no 2_656
C11 N1 3.399(11) no 1_455
C11 C10 3.390(13) no 1_455
C12 O4 3.030(13) no 2_556
C12 O4 3.274(12) no 2_656
C16 O2 3.591(13) no 2_556
C19 C3 3.546(16) no 2_666
S1 H16 2.8246 no .
S1 H18 2.8011 no .
O1 H6 3.5090 no .
O1 H13A 2.5471 no .
O1 H13B 2.5417 no .
O1 H13C 3.2005 no .
O1 H4A 1.92(10) no .
O2 H12A 2.6896 no .
O2 H12B 2.5134 no .
O2 H15 3.5781 no .
O2 H3B 1.97(12) no .
O3 H5A 3.0966 no .
O3 H5B 2.6724 no .
O3 H18 2.5060 no .
O4 H5A 2.5283 no .
O4 H5B 3.2325 no .
O4 H16 2.7745 no .
N1 H2 2.3039 no .
N1 H4A 3.04(10) no .
N2 H19 2.2180 no .
N2 H3B 2.90(13) no .
N3 H15 2.4969 no .
N3 H19 2.6796 no .
N4 H2 2.6895 no .
N4 H6 2.5003 no .
N5 H16 3.3659 no .
C1 H3 3.2023 no .
C1 H5 3.2319 no .
C2 H4 3.2533 no .
C2 H6 3.2100 no .
C2 H4A 3.14(10) no .
C3 H5 3.1822 no .
C4 H2 3.2475 no .
C4 H6 3.2231 no .
C5 H3 3.1753 no .
C6 H2 3.2181 no .
C6 H4 3.2348 no .
C6 H4A 2.33(10) no .
C7 H2 2.9325 no .
C7 H10 3.0891 no .
C8 H3B 2.40(12) no .
C8 H4A 2.52(9) no .
C9 H10 3.0905 no .
C9 H19 2.8701 no .
C10 H2 3.4190 no .
C10 H19 3.3474 no .
C11 H12A 2.6740 no .
C11 H12B 2.5635 no .
C11 H3B 2.43(12) no .
C11 H4A 2.63(10) no .
C12 H4A 3.14(10) no .
C13 H6 3.4168 no .
C13 H4A 3.29(10) no .
C14 H16 3.2459 no .
C14 H18 3.2277 no .
C15 H19 3.2302 no .
C15 H3B 2.44(12) no .
C16 H18 3.2256 no .
C17 H5A 3.3653 no .
C17 H5B 2.9944 no .
C17 H15 3.2123 no .
C17 H19 3.2204 no .
C18 H16 3.2284 no .
C19 H15 3.2231 no .
C19 H3B 3.10(12) no .
H5A H16 3.5362 no .
H2 H3 2.2964 no .
H2 H10 3.5406 no .
H2 H4A 3.4815 no .
H3 H4 2.2880 no .
H4 H5 2.3204 no .
H5 H6 2.2933 no .
H6 H13A 3.0773 no .
H6 H13B 2.9177 no .
H6 H4A 2.1367 no .
H10 H19 3.4805 no .
H12A H13A 2.8122 no .
H12A H13B 2.3341 no .
H12A H13C 2.3302 no .
H12B H13A 2.3303 no .
H12B H13B 2.8122 no .
H12B H13C 2.3341 no .
H13A H4A 3.1124 no .
H13B H4A 3.0875 no .
H15 H16 2.2912 no .
H15 H3B 2.3009 no .
H18 H19 2.3012 no .
H19 H3B 3.3882 no .
S1 H5B 3.4065 no 2_657
S1 H5 3.1762 no 1_546
S1 H12B 3.1961 no 2_656
O1 H12A 3.5109 no 1_655
O2 H16 2.7087 no 2_556
O3 H5A 2.3981 no 1_655
O3 H5A 3.4107 no 2_657
O3 H5B 3.1384 no 1_655
O3 H5B 2.3187 no 2_657
O3 H4 2.8997 no 1_546
O3 H5 3.1918 no 1_546
O3 H12B 2.9118 no 2_656
O4 H5 2.8554 no 1_546
O4 H12A 2.5140 no 2_556
O4 H12B 2.7972 no 2_556
O4 H12B 2.7416 no 2_656
O4 H13A 3.2530 no 2_656
O4 H13C 3.1573 no 2_556
N1 H10 2.7327 no 2_766
N1 H12A 3.3232 no 1_655
N2 H2 3.5748 no 2_666
N2 H2 3.4501 no 2_766
N2 H3B 3.58(12) no 1_655
N4 H2 3.5611 no 1_455
N4 H10 3.4677 no 2_666
N4 H12A 2.9099 no 1_655
N4 H13B 3.4254 no 1_655
N5 H5B 3.3224 no 2_557
N5 H5B 3.3420 no 2_657
N5 H4 3.5322 no 1_446
N5 H4 3.3994 no 2_666
N5 H5 3.1119 no 1_546
N5 H12B 3.4325 no 2_556
C1 H3 3.5676 no 1_455
C1 H12A 3.4200 no 1_655
C1 H13B 2.9225 no 1_655
C1 H19 3.5193 no 2_666
C2 H10 3.1974 no 2_766
C2 H13B 3.2437 no 1_655
C2 H19 3.4623 no 2_666
C3 H6 3.1678 no 1_655
C3 H13B 3.5813 no 1_655
C3 H18 3.5055 no 2_766
C3 H19 3.2328 no 2_766
C4 H5B 3.3745 no 2_666
C4 H6 3.4782 no 1_655
C4 H13A 3.4571 no 2_665
C5 H13A 3.0594 no 2_665
C5 H13B 3.3786 no 1_655
C5 H13C 3.4448 no 2_565
C6 H3 3.2080 no 1_455
C6 H13B 3.0022 no 1_655
C6 H13C 3.4298 no 2_565
C7 H10 3.3712 no 2_666
C7 H12A 2.8251 no 1_655
C8 H10 3.3829 no 1_455
C8 H12A 3.1448 no 1_655
C9 H2 3.5521 no 2_666
C9 H10 3.5114 no 1_455
C10 H2 3.1158 no 2_766
C10 H10 2.9759 no 2_766
C11 H10 3.4955 no 1_455
C11 H12A 3.5570 no 1_655
C12 H16 3.5894 no 2_556
C13 H13A 3.4765 no 2_565
C13 H13B 3.4083 no 2_565
C14 H15 3.5086 no 2_656
C16 H18 3.5509 no 1_455
C18 H3 3.2306 no 2_766
C19 H3 3.0337 no 2_766
H5A O3 2.3981 no 1_455
H5A O3 3.4107 no 2_657
H5A H5B 2.9852 no 2_557
H5A H4 2.7823 no 1_446
H5A H5 2.9006 no 1_546
H5A H12B 2.8666 no 2_556
H5A H13C 3.3766 no 2_556
H5B S1 3.4065 no 2_657
H5B O3 3.1384 no 1_455
H5B O3 2.3187 no 2_657
H5B N5 3.3224 no 2_557
H5B N5 3.3420 no 2_657
H5B C4 3.3745 no 2_666
H5B H5A 2.9852 no 2_557
H5B H5B 2.9953 no 2_557
H5B H5B 3.0395 no 2_657
H5B H4 2.6494 no 2_666
H5B H18 3.5762 no 1_455
H2 N2 3.5748 no 2_666
H2 N2 3.4501 no 2_766
H2 N4 3.5611 no 1_655
H2 C9 3.5521 no 2_666
H2 C10 3.1158 no 2_766
H2 H10 2.2858 no 2_766
H2 H4A 3.4181 no 1_655
H3 C1 3.5676 no 1_655
H3 C6 3.2080 no 1_655
H3 C18 3.2306 no 2_766
H3 C19 3.0337 no 2_766
H3 H6 3.1165 no 1_655
H3 H18 2.7299 no 2_766
H3 H19 2.3311 no 2_766
H4 O3 2.8997 no 1_564
H4 N5 3.5322 no 1_664
H4 N5 3.3994 no 2_666
H4 H5A 2.7823 no 1_664
H4 H5B 2.6494 no 2_666
H4 H13A 3.5034 no 2_665
H4 H13C 3.4646 no 2_665
H4 H18 3.2947 no 2_766
H5 S1 3.1762 no 1_564
H5 O3 3.1918 no 1_564
H5 O4 2.8554 no 1_564
H5 N5 3.1119 no 1_564
H5 H5A 2.9006 no 1_564
H5 H13A 2.8366 no 2_665
H5 H13C 2.8287 no 2_565
H6 C3 3.1678 no 1_455
H6 C4 3.4782 no 1_455
H6 H3 3.1165 no 1_455
H6 H13B 3.3403 no 1_655
H6 H13C 2.7929 no 2_565
H10 N1 2.7327 no 2_766
H10 N4 3.4677 no 2_666
H10 C2 3.1974 no 2_766
H10 C7 3.3712 no 2_666
H10 C8 3.3829 no 1_655
H10 C9 3.5114 no 1_655
H10 C10 2.9759 no 2_766
H10 C11 3.4955 no 1_655
H10 H2 2.2858 no 2_766
H10 H10 2.4664 no 2_766
H10 H3B 3.5518 no 1_655
H12A O1 3.5109 no 1_455
H12A O4 2.5140 no 2_556
H12A N1 3.3232 no 1_455
H12A N4 2.9099 no 1_455
H12A C1 3.4200 no 1_455
H12A C7 2.8251 no 1_455
H12A C8 3.1448 no 1_455
H12A C11 3.5570 no 1_455
H12A H16 3.2940 no 2_556
H12A H4A 2.8892 no 1_455
H12B S1 3.1961 no 2_656
H12B O3 2.9118 no 2_656
H12B O4 2.7972 no 2_556
H12B O4 2.7416 no 2_656
H12B N5 3.4325 no 2_556
H12B H5A 2.8666 no 2_556
H12B H16 3.0382 no 2_556
H13A O4 3.2530 no 2_656
H13A C4 3.4571 no 2_665
H13A C5 3.0594 no 2_665
H13A C13 3.4765 no 2_565
H13A H4 3.5034 no 2_665
H13A H5 2.8366 no 2_665
H13A H13A 3.4766 no 2_565
H13A H13B 3.0266 no 2_565
H13A H13C 3.3713 no 2_565
H13B N4 3.4254 no 1_455
H13B C1 2.9225 no 1_455
H13B C2 3.2437 no 1_455
H13B C3 3.5813 no 1_455
H13B C5 3.3786 no 1_455
H13B C6 3.0022 no 1_455
H13B C13 3.4083 no 2_565
H13B H6 3.3403 no 1_455
H13B H13A 3.0266 no 2_565
H13B H13B 3.3390 no 2_565
H13B H13C 3.3010 no 2_565
H13B H4A 3.4497 no 1_455
H13C O4 3.1573 no 2_556
H13C C5 3.4448 no 2_565
H13C C6 3.4298 no 2_565
H13C H5A 3.3766 no 2_556
H13C H4 3.4646 no 2_665
H13C H5 2.8287 no 2_565
H13C H6 2.7929 no 2_565
H13C H13A 3.3713 no 2_565
H13C H13B 3.3010 no 2_565
H15 C14 3.5086 no 2_656
H15 H15 2.7168 no 2_556
H15 H19 3.5400 no 1_455
H16 O2 2.7087 no 2_556
H16 C12 3.5894 no 2_556
H16 H12A 3.2940 no 2_556
H16 H12B 3.0382 no 2_556
H16 H18 3.4188 no 1_455
H18 C3 3.5055 no 2_766
H18 C16 3.5509 no 1_655
H18 H5B 3.5762 no 1_655
H18 H3 2.7299 no 2_766
H18 H4 3.2947 no 2_766
H18 H16 3.4188 no 1_655
H19 C1 3.5193 no 2_666
H19 C2 3.4623 no 2_666
H19 C3 3.2328 no 2_766
H19 H3 2.3311 no 2_766
H19 H15 3.5400 no 1_655
H3B N2 3.58(12) no 1_455
H3B H10 3.5518 no 1_455
H4A H2 3.4181 no 1_455
H4A H12A 2.8892 no 1_655
H4A H13B 3.4497 no 1_655

loop_
_geom_hbond_atom_site_label_D
_geom_hbond_atom_site_label_H
_geom_hbond_atom_site_label_A
_geom_hbond_site_symmetry_A
_geom_hbond_distance_DA
_geom_hbond_distance_DH
_geom_hbond_distance_HA
_geom_hbond_angle_DHA
_geom_hbond_publ_flag
N3 H3B O2 . 2.622(11) 0.724 1.97(13) 149(13) no
N4 H4A O1 . 2.606(11) 0.864 1.92(10) 135(8) no
N5 H5A S1 . 1.604(8) 0.860 2.166 39.9 no
N5 H5A O3 1_455 2.959(9) 0.860 2.398 123.3 no
N5 H5B S1 . 1.604(8) 0.860 2.166 39.9 no
N5 H5B O3 2_657 3.046(11) 0.860 2.319 142.5 no

loop_
_geom_torsion_atom_site_label_1
_geom_torsion_atom_site_label_2
_geom_torsion_atom_site_label_3
_geom_torsion_atom_site_label_4
_geom_torsion
_geom_torsion_publ_flag
O3 S1 C17 C16 168.9(5) no
O3 S1 C17 C18 -13.4(7) no
O4 S1 C17 C16 40.2(7) no
O4 S1 C17 C18 -142.2(6) no
N5 S1 C17 C16 -76.9(7) no
N5 S1 C17 C18 100.8(6) no
C11 O1 C12 C13 -171.1(7) no
C12 O1 C11 O2 -2.9(12) no
C12 O1 C11 C8 175.7(7) no
C7 N1 C10 N2 0.7(14) no
C10 N1 C7 N4 178.7(7) no
C10 N1 C7 C8 -3.1(12) no
C9 N2 C10 N1 0.7(14) no
C10 N2 C9 N3 -179.7(7) no
C10 N2 C9 C8 0.2(12) no
C9 N3 C14 C15 -178.6(8) no
C9 N3 C14 C19 1.7(15) no
C14 N3 C9 N2 2.7(14) no
C14 N3 C9 C8 -177.2(8) no
C1 N4 C7 N1 9.9(14) no
C1 N4 C7 C8 -168.3(8) no
C7 N4 C1 C2 -10.8(16) no
C7 N4 C1 C6 168.4(9) no
N4 C1 C2 C3 178.6(8) no
N4 C1 C6 C5 -178.1(8) no
C2 C1 C6 C5 1.1(15) no
C6 C1 C2 C3 -0.5(14) no
C1 C2 C3 C4 -1.8(17) no
C2 C3 C4 C5 3.4(17) no
C3 C4 C5 C6 -2.7(17) no
C4 C5 C6 C1 0.6(18) no
N1 C7 C8 C9 3.8(11) no
N1 C7 C8 C11 -175.5(7) no
N4 C7 C8 C9 -178.1(7) no
N4 C7 C8 C11 2.6(13) no
C7 C8 C9 N2 -2.2(11) no
C7 C8 C9 N3 177.6(7) no
C7 C8 C11 O1 1.2(12) no
C7 C8 C11 O2 179.8(8) no
C9 C8 C11 O1 -178.0(7) no
C9 C8 C11 O2 0.6(13) no
C11 C8 C9 N2 177.1(7) no
C11 C8 C9 N3 -3.0(12) no
N3 C14 C15 C16 -176.2(8) no
N3 C14 C19 C18 178.1(8) no
C15 C14 C19 C18 -1.5(14) no
C19 C14 C15 C16 3.5(14) no
C14 C15 C16 C17 -3.1(14) no
C15 C16 C17 S1 178.4(8) no
C15 C16 C17 C18 0.7(13) no
S1 C17 C18 C19 -176.4(6) no
C16 C17 C18 C19 1.2(14) no
C17 C18 C19 C14 -0.8(15) no
